data_7113172
loop_
_publ_author_name
'Forgan, Ross S.'
'Wood, Peter A.'
'Campbell, John'
'Henderson, David K.'
'McAllister, Fiona E.'
'Parsons, Simon'
'Pidcock, Elna'
'Swart, Ronald M.'
'Tasker, Peter A.'

_publ_section_title
;
 Supramolecular chemistry in metal recovery; H-bond buttressing to tune
 extractant strength
;
_journal_coden_ASTM CHCOFS
_journal_issue 46
_journal_name_full
;
 Chemical Communications (Cambridge, United Kingdom)
;
_journal_page_first 4940
_journal_page_last 4942
_journal_paper_doi 10.1039/b712278k
_journal_year 2007
_chemical_compound_source 'R. Forgan'
_chemical_formula_moiety 'C8 H9 N1 O2'
_chemical_formula_sum 'C8 H9 N O2'
_chemical_formula_weight 151.16
_chemical_name_common 3-Methylsalicylaldoxime
_chemical_name_systematic 3-Methylsalicylaldoxime
_space_group_IT_number 14
_symmetry_cell_setting monoclinic
_symmetry_space_group_name_Hall '-P 2ybc'
_symmetry_space_group_name_H-M 'P 1 21/c 1'
_atom_sites_solution_hydrogens geom
_atom_sites_solution_primary direct
_audit_creation_date 05-11-28
_audit_creation_method CRYSTALS_ver_12.82
_audit_update_record
;
2007-08-03 # Formatted by publCIF
;
_cell_angle_alpha 90
_cell_angle_beta 90.324(4)
_cell_angle_gamma 90
_cell_formula_units_Z 4
_cell_length_a 13.249(4)
_cell_length_b 3.9513(11)
_cell_length_c 14.402(4)
_cell_measurement_reflns_used 599
_cell_measurement_temperature 298
_cell_measurement_theta_max 20
_cell_measurement_theta_min 3
_cell_volume 753.9(4)
_computing_cell_refinement 'SAINT (Siemens ,1995)'
_computing_data_collection 'SMART (Siemens, 1993)'
_computing_data_reduction 'SAINT (Siemens ,1995)'
_computing_molecular_graphics 'CAMERON (Watkin et al., 1996)'
_computing_publication_material 'CRYSTALS (Betteridge et al., 2003)'
_computing_structure_refinement 'CRYSTALS (Betteridge et al., 2003)'
_computing_structure_solution 'SIR92 (Altomare et al., 1994)'
_diffrn_ambient_temperature 298
_diffrn_measured_fraction_theta_full 0.999
_diffrn_measured_fraction_theta_max 0.918
_diffrn_measurement_device_type 'Bruker SMART Apex CCD'
_diffrn_measurement_method \w
_diffrn_radiation_monochromator graphite
_diffrn_radiation_type 'Mo K\a'
_diffrn_radiation_wavelength 0.71073
_diffrn_reflns_av_R_equivalents 0.041
_diffrn_reflns_limit_h_max 17
_diffrn_reflns_limit_h_min -17
_diffrn_reflns_limit_k_max 5
_diffrn_reflns_limit_k_min -5
_diffrn_reflns_limit_l_max 18
_diffrn_reflns_limit_l_min -18
_diffrn_reflns_number 6640
_diffrn_reflns_theta_full 26.969
_diffrn_reflns_theta_max 28.690
_diffrn_reflns_theta_min 1.537
_diffrn_standards_number 0
_exptl_absorpt_coefficient_mu 0.097
_exptl_absorpt_correction_T_max 0.99
_exptl_absorpt_correction_T_min 0.66
_exptl_absorpt_correction_type multi-scan
_exptl_absorpt_process_details 'SADABS version 2004/1'
_exptl_crystal_colour yellow
_exptl_crystal_density_diffrn 1.332
_exptl_crystal_description block
_exptl_crystal_F_000 320
_exptl_crystal_recrystallization_method 'Recrystallisation by evaporation of hexane solution'
_exptl_crystal_size_max 0.22
_exptl_crystal_size_mid 0.18
_exptl_crystal_size_min 0.14
_refine_diff_density_max 0.14
_refine_diff_density_min -0.17
_refine_ls_extinction_method None
_refine_ls_goodness_of_fit_ref 0.6877
_refine_ls_hydrogen_treatment mixed
_refine_ls_matrix_type full
_refine_ls_number_parameters 106
_refine_ls_number_reflns 1786
_refine_ls_number_restraints 2
_refine_ls_R_factor_all 0.1516
_refine_ls_R_factor_gt 0.0491
_refine_ls_shift/su_max 0.000201
_refine_ls_structure_factor_coef Fsqd
_refine_ls_weighting_details
;
w=1/[\s^2^(F^2^) + ( 0.04P)^2^ + 0.00P]
where P=(max(Fo^2^,0) + 2Fc^2^)/3
;
_refine_ls_weighting_scheme calc
_refine_ls_wR_factor_all 0.1310
_refine_ls_wR_factor_gt 0.1042
_refine_ls_wR_factor_ref 0.1310
_reflns_limit_h_max 17
_reflns_limit_h_min -17
_reflns_limit_k_max 5
_reflns_limit_k_min 0
_reflns_limit_l_max 18
_reflns_limit_l_min 0
_reflns_number_gt 627
_reflns_number_total 1786
_reflns_threshold_expression I>2.00u(I)
_oxford_diffrn_Wilson_B_factor 0.00
_oxford_diffrn_Wilson_scale 0.00
_oxford_refine_ls_scale 1.006(7)
_cod_duplicate_entry 7102313
_cod_data_source_file b712278k.txt
_cod_data_source_block L2H
_cod_depositor_comments
;
The following automatic conversions were performed:

'_symmetry_cell_setting' value 'Monoclinic' changed to 'monoclinic'
according to
/usr/data/users/saulius/automatic-downloads/retrospective/RSC/lib/dictionaries/cif_core.dic
dictionary named 'cif_core.dic' version 2.4.2 from 2011-04-26.

Automatic conversion script
Id: cif_fix_values 2281 2013-09-26 08:29:07Z andrius 
;
_cod_original_cell_volume 754.0(4)
_cod_original_sg_symbol_H-M 'P 21/c'
_cod_original_formula_sum 'C8 H9 N1 O2'
_cod_database_code 7113172

loop_
_symmetry_equiv_pos_as_xyz
x,y,z
-x,-y,-z
-x,y+1/2,-z+1/2
x,-y+1/2,z+1/2

loop_
_atom_site_label
_atom_site_type_symbol
_atom_site_fract_x
_atom_site_fract_y
_atom_site_fract_z
_atom_site_U_iso_or_equiv
_atom_site_occupancy
_atom_site_adp_type
_atom_site_refinement_flags_posn
O1 O 0.56393(13) 0.0895(5) 0.63610(12) 0.0773 1.0000 Uani D
N2 N 0.47242(14) 0.2337(5) 0.60903(12) 0.0580 1.0000 Uani .
C3 C 0.40383(17) 0.2023(6) 0.66971(15) 0.0556 1.0000 Uani .
C4 C 0.30366(16) 0.3371(6) 0.65492(15) 0.0497 1.0000 Uani .
C5 C 0.27359(16) 0.4870(6) 0.57096(15) 0.0497 1.0000 Uani .
O5 O 0.34000(11) 0.5118(5) 0.49824(10) 0.0638 1.0000 Uani D
C6 C 0.17744(16) 0.6125(6) 0.55684(15) 0.0524 1.0000 Uani .
C61 C 0.14845(18) 0.7666(7) 0.46524(16) 0.0710 1.0000 Uani .
C7 C 0.10988(17) 0.5872(7) 0.62950(19) 0.0687 1.0000 Uani .
C8 C 0.13724(19) 0.4437(7) 0.71321(19) 0.0740 1.0000 Uani .
C9 C 0.23264(19) 0.3204(7) 0.72647(16) 0.0640 1.0000 Uani .
H1 H 0.606(2) 0.155(9) 0.600(2) 0.1158 1.0000 Uiso D
H3 H 0.4154 0.0803 0.7225 0.0664 1.0000 Uiso R
H5 H 0.3990(18) 0.425(7) 0.5127(18) 0.0968 1.0000 Uiso D
H611 H 0.0804 0.8541 0.4675 0.1060 1.0000 Uiso R
H612 H 0.1922 0.9549 0.4500 0.1061 1.0000 Uiso R
H613 H 0.1509 0.6031 0.4177 0.1058 1.0000 Uiso R
H7 H 0.0434 0.6736 0.6190 0.0810 1.0000 Uiso R
H8 H 0.0911 0.4301 0.7613 0.0886 1.0000 Uiso R
H9 H 0.2513 0.2154 0.7839 0.0767 1.0000 Uiso R

loop_
_atom_site_aniso_label
_atom_site_aniso_U_11
_atom_site_aniso_U_22
_atom_site_aniso_U_33
_atom_site_aniso_U_23
_atom_site_aniso_U_13
_atom_site_aniso_U_12
O1 0.0634(12) 0.1045(16) 0.0642(12) 0.0189(11) 0.0061(8) 0.0204(12)
N2 0.0532(11) 0.0722(15) 0.0486(11) 0.0040(11) 0.0022(9) 0.0083(12)
C3 0.0664(16) 0.0573(17) 0.0433(13) 0.0017(13) 0.0017(12) -0.0027(14)
C4 0.0522(14) 0.0543(17) 0.0427(13) -0.0054(12) 0.0026(11) -0.0055(12)
C5 0.0516(14) 0.0556(17) 0.0420(13) -0.0111(12) 0.0041(10) -0.0057(13)
O5 0.0573(10) 0.0905(14) 0.0437(9) 0.0069(10) 0.0085(8) 0.0097(10)
C6 0.0504(14) 0.0526(16) 0.0543(14) -0.0128(13) -0.0014(11) -0.0031(13)
C61 0.0715(17) 0.0762(19) 0.0651(17) -0.0089(16) -0.0103(13) 0.0109(15)
C7 0.0535(15) 0.083(2) 0.0699(18) -0.0172(17) 0.0031(13) 0.0011(15)
C8 0.0619(17) 0.096(2) 0.0648(18) -0.0130(18) 0.0202(13) -0.0117(17)
C9 0.0683(17) 0.076(2) 0.0475(13) -0.0051(14) 0.0103(12) -0.0172(15)

loop_
_atom_type_symbol
_atom_type_scat_dispersion_real
_atom_type_scat_dispersion_imag
_atom_type_scat_Cromer_Mann_a1
_atom_type_scat_Cromer_Mann_b1
_atom_type_scat_Cromer_Mann_a2
_atom_type_scat_Cromer_Mann_b2
_atom_type_scat_Cromer_Mann_a3
_atom_type_scat_Cromer_Mann_b3
_atom_type_scat_Cromer_Mann_a4
_atom_type_scat_Cromer_Mann_b4
_atom_type_scat_Cromer_Mann_c
_atom_type_scat_source
C 0.0033 0.0016 2.3100 20.8439 1.0200 10.2075 1.5886 0.5687 0.8650 51.6512 0.2156 'International Tables Vol C 4.2.6.8 and 6.1.1.4'
H 0.0000 0.0000 0.4930 10.5109 0.3229 26.1257 0.1402 3.1424 0.0408 57.7998 0.0030 'International Tables Vol C 4.2.6.8 and 6.1.1.4'
N 0.0061 0.0033 12.2126 0.0057 3.1322 9.8933 2.0125 28.9975 1.1663 0.5826 -11.5290 'International Tables Vol C 4.2.6.8 and 6.1.1.4'
O 0.0106 0.0060 3.0485 13.2771 2.2868 5.7011 1.5463 0.3239 0.8670 32.9089 0.2508 'International Tables Vol C 4.2.6.8 and 6.1.1.4'

loop_
_geom_angle_atom_site_label_1
_geom_angle_atom_site_label_2
_geom_angle_atom_site_label_3
_geom_angle
_geom_angle_publ_flag
N2 O1 H1 107(2) no
O1 N2 C3 113.1(2) yes
N2 C3 C4 121.5(2) yes
N2 C3 H3 120.5 no
C4 C3 H3 117.9 no
C3 C4 C5 122.62(19) yes
C3 C4 C9 119.6(2) yes
C5 C4 C9 117.7(2) yes
C4 C5 O5 120.5(2) yes
C4 C5 C6 122.4(2) yes
O5 C5 C6 117.1(2) yes
C5 O5 H5 111.4(16) no
C5 C6 C61 120.4(2) yes
C5 C6 C7 117.6(2) yes
C61 C6 C7 122.0(2) yes
C6 C61 H611 110.5 no
C6 C61 H612 111.1 no
H611 C61 H612 107.0 no
C6 C61 H613 110.5 no
H611 C61 H613 107.7 no
H612 C61 H613 109.8 no
C6 C7 C8 121.5(2) yes
C6 C7 H7 117.0 no
C8 C7 H7 121.5 no
C7 C8 C9 120.5(2) yes
C7 C8 H8 120.3 no
C9 C8 H8 119.2 no
C4 C9 C8 120.3(3) yes
C4 C9 H9 119.0 no
C8 C9 H9 120.6 no

loop_
_geom_bond_atom_site_label_1
_geom_bond_atom_site_label_2
_geom_bond_distance
_geom_bond_publ_flag
O1 N2 1.393(2) yes
O1 H1 0.81(3) no
N2 C3 1.271(2) yes
C3 C4 1.445(3) yes
C3 H3 0.912 no
C4 C5 1.402(3) yes
C4 C9 1.401(3) yes
C5 O5 1.375(2) yes
C5 C6 1.381(3) yes
O5 H5 0.88(2) no
C6 C61 1.501(3) yes
C6 C7 1.385(3) yes
C61 H611 0.967 no
C61 H612 0.969 no
C61 H613 0.942 no
C7 C8 1.379(4) yes
C7 H7 0.956 no
C8 C9 1.367(3) yes
C8 H8 0.928 no
C9 H9 0.957 no

loop_
_geom_hbond_atom_site_label_D
_geom_hbond_atom_site_label_H
_geom_hbond_atom_site_label_A
_geom_hbond_distance_DH
_geom_hbond_distance_HA
_geom_hbond_distance_DA
_geom_hbond_angle_DHA
_geom_hbond_site_symmetry_A
_geom_hbond_publ_flag
O1 H1 O5 0.81(3) 2.06(3) 2.806(3) 153(3) 3_666 yes
O5 H5 N2 0.88(2) 1.85(3) 2.608(3) 143(2) . yes
